data_2235890
loop_
_publ_author_name
'Tarahhomi, Atekeh'
'Pourayoubi, Mehrdad'
'Keikha, Mojtaba'
'Rheingold, Arnold L.'
'Golen, James A.'

_publ_section_title
;
 A second monoclinic polymorph of
 <i>N</i>-[bis(morpholin-4-yl)phosphinoyl]-4-fluorobenzamide with the
 <i>P</i>2~1~/<i>n</i> space group
;
_journal_coeditor_code JJ2145
_journal_issue 8
_journal_name_full 'Acta Crystallographica Section E'
_journal_page_first o2444
_journal_paper_doi 10.1107/S1600536812031418
_journal_volume 68
_journal_year 2012
_chemical_formula_iupac 'C15 H21 F N3 O4 P'
_chemical_formula_moiety 'C15 H21 F N3 O4 P'
_chemical_formula_sum 'C15 H21 F N3 O4 P'
_chemical_formula_weight 357.32
_chemical_name_systematic
;
<i>N</i>-[Bis(morpholin-4-yl)phosphinoyl]-4-fluorobenzamide
;
_space_group_IT_number 14
_symmetry_cell_setting monoclinic
_symmetry_space_group_name_Hall '-P 2yn'
_symmetry_space_group_name_H-M 'P 1 21/n 1'
_atom_sites_solution_hydrogens geom
_atom_sites_solution_primary direct
_atom_sites_solution_secondary difmap
_audit_creation_method SHELXL-97
_cell_angle_alpha 90.00
_cell_angle_beta 106.896(2)
_cell_angle_gamma 90.00
_cell_formula_units_Z 8
_cell_length_a 15.6093(6)
_cell_length_b 10.7114(4)
_cell_length_c 21.0045(9)
_cell_measurement_reflns_used 7455
_cell_measurement_temperature 100(2)
_cell_measurement_theta_max 26.41
_cell_measurement_theta_min 2.34
_cell_volume 3360.3(2)
_computing_cell_refinement '<i>SAINT</i> (Bruker, 2005)'
_computing_data_collection '<i>APEX2</i> (Bruker, 2005)'
_computing_data_reduction '<i>SAINT</i> (Bruker, 2005)'
_computing_molecular_graphics 'SHELXTL (Sheldrick, 2008) and Mercury (Macrae <i>et al.</i>, 2008)'
_computing_publication_material 'SHELXTL (Sheldrick, 2008) and enCIFer (Allen <i>et al.</i>, 2004)'
_computing_structure_refinement 'SHELXL97 (Sheldrick, 2008)'
_computing_structure_solution 'SHELXS97 (Sheldrick, 2008)'
_diffrn_ambient_temperature 100(2)
_diffrn_detector_area_resol_mean 8.33
_diffrn_measured_fraction_theta_full 0.999
_diffrn_measured_fraction_theta_max 0.997
_diffrn_measurement_device_type 'Bruker APEXII CCD'
_diffrn_measurement_method '\f and \w scans'
_diffrn_radiation_monochromator graphite
_diffrn_radiation_source 'fine-focus sealed tube'
_diffrn_radiation_type MoK\a
_diffrn_radiation_wavelength 0.71073
_diffrn_reflns_av_R_equivalents 0.0371
_diffrn_reflns_av_sigmaI/netI 0.0383
_diffrn_reflns_limit_h_max 19
_diffrn_reflns_limit_h_min -19
_diffrn_reflns_limit_k_max 13
_diffrn_reflns_limit_k_min -13
_diffrn_reflns_limit_l_max 26
_diffrn_reflns_limit_l_min -22
_diffrn_reflns_number 25230
_diffrn_reflns_theta_full 25.00
_diffrn_reflns_theta_max 26.43
_diffrn_reflns_theta_min 1.44
_exptl_absorpt_coefficient_mu 0.199
_exptl_absorpt_correction_T_max 0.9804
_exptl_absorpt_correction_T_min 0.9651
_exptl_absorpt_correction_type multi-scan
_exptl_absorpt_process_details '(<i>SADABS</i>; Sheldrick, 2004)'
_exptl_crystal_colour colourless
_exptl_crystal_density_diffrn 1.413
_exptl_crystal_density_method 'not measured'
_exptl_crystal_description block
_exptl_crystal_F_000 1504
_exptl_crystal_size_max 0.18
_exptl_crystal_size_mid 0.15
_exptl_crystal_size_min 0.10
_refine_diff_density_max 1.454
_refine_diff_density_min -0.730
_refine_ls_extinction_method none
_refine_ls_goodness_of_fit_ref 1.034
_refine_ls_hydrogen_treatment mixed
_refine_ls_matrix_type full
_refine_ls_number_parameters 439
_refine_ls_number_reflns 6912
_refine_ls_number_restraints 2
_refine_ls_restrained_S_all 1.034
_refine_ls_R_factor_all 0.0752
_refine_ls_R_factor_gt 0.0558
_refine_ls_shift/su_max 0.000
_refine_ls_shift/su_mean 0.000
_refine_ls_structure_factor_coef Fsqd
_refine_ls_weighting_details 'calc w=1/[\s^2^(Fo^2^)+(0.0816P)^2^+4.9555P] where P=(Fo^2^+2Fc^2^)/3'
_refine_ls_weighting_scheme calc
_refine_ls_wR_factor_gt 0.1457
_refine_ls_wR_factor_ref 0.1595
_reflns_number_gt 5355
_reflns_number_total 6912
_reflns_threshold_expression I>2\s(I)
_cod_data_source_file jj2145.cif
_cod_data_source_block I
_cod_original_sg_symbol_H-M 'P 21/n'
_cod_database_code 2235890
_cod_database_fobs_code 2235890

loop_
_symmetry_equiv_pos_as_xyz
'x, y, z'
'-x+1/2, y+1/2, -z+1/2'
'-x, -y, -z'
'x-1/2, -y-1/2, z-1/2'

loop_
_atom_site_type_symbol
_atom_site_label
_atom_site_fract_x
_atom_site_fract_y
_atom_site_fract_z
_atom_site_U_iso_or_equiv
_atom_site_adp_type
_atom_site_calc_flag
_atom_site_refinement_flags
_atom_site_occupancy
_atom_site_symmetry_multiplicity
P P1 0.47360(4) 0.87432(6) 0.15573(3) 0.01350(17) Uani d . 1 1
P P2 0.93848(4) 0.36293(6) 0.12376(3) 0.01408(17) Uani d . 1 1
F F1 0.07031(11) 0.82774(16) 0.31748(9) 0.0255(4) Uani d . 1 1
F F2 0.58872(11) 0.32224(15) 0.33946(9) 0.0239(4) Uani d . 1 1
O O1 0.30622(14) 0.71437(19) 0.12959(10) 0.0250(5) Uani d . 1 1
O O2 0.54401(12) 0.95376(17) 0.19942(9) 0.0170(4) Uani d . 1 1
O O3 0.26441(14) 1.08121(18) 0.01350(10) 0.0263(5) Uani d . 1 1
O O4 0.59087(13) 0.54123(18) 0.08540(10) 0.0238(5) Uani d . 1 1
O O5 0.76002(14) 0.22559(19) 0.10808(10) 0.0246(5) Uani d . 1 1
O O6 1.01711(12) 0.43300(18) 0.16535(10) 0.0192(4) Uani d . 1 1
O O7 0.74106(13) 0.59113(17) -0.00982(10) 0.0228(4) Uani d . 1 1
O O8 1.08127(14) 0.03799(19) 0.09330(11) 0.0294(5) Uani d . 1 1
N N1 0.40849(14) 0.8319(2) 0.20362(11) 0.0149(5) Uani d D 1 1
H H1N 0.417(2) 0.872(3) 0.2410(11) 0.018 Uiso d D 1 1
N N2 0.41816(15) 0.9499(2) 0.08931(11) 0.0165(5) Uani d . 1 1
N N3 0.50455(15) 0.7452(2) 0.12658(11) 0.0176(5) Uani d . 1 1
N N4 0.87238(15) 0.3430(2) 0.17412(11) 0.0157(5) Uani d D 1 1
H H4N 0.8948(19) 0.374(3) 0.2123(10) 0.019 Uiso d D 1 1
N N5 0.88937(14) 0.4404(2) 0.05651(11) 0.0164(5) Uani d . 1 1
N N6 0.95166(15) 0.2234(2) 0.09645(11) 0.0179(5) Uani d . 1 1
C C1 0.27337(18) 0.8749(3) 0.27251(14) 0.0186(6) Uani d . 1 1
H H1A 0.3255 0.9257 0.2849 0.022 Uiso calc R 1 1
C C2 0.20861(18) 0.8881(3) 0.30509(14) 0.0199(6) Uani d . 1 1
H H2A 0.2152 0.9479 0.3396 0.024 Uiso calc R 1 1
C C3 0.13450(17) 0.8125(2) 0.28632(14) 0.0172(6) Uani d . 1 1
C C4 0.12203(18) 0.7231(3) 0.23765(14) 0.0198(6) Uani d . 1 1
H H4A 0.0707 0.6706 0.2269 0.024 Uiso calc R 1 1
C C5 0.18645(17) 0.7119(2) 0.20477(14) 0.0173(5) Uani d . 1 1
H H5A 0.1788 0.6520 0.1702 0.021 Uiso calc R 1 1
C C6 0.26243(17) 0.7873(2) 0.22151(13) 0.0152(5) Uani d . 1 1
C C7 0.32636(18) 0.7737(2) 0.18122(13) 0.0168(5) Uani d . 1 1
C C8 0.35807(18) 0.8961(3) 0.02858(14) 0.0199(6) Uani d . 1 1
H H8A 0.3567 0.8041 0.0330 0.024 Uiso calc R 1 1
H H8B 0.3805 0.9159 -0.0098 0.024 Uiso calc R 1 1
C C9 0.2642(2) 0.9483(3) 0.01647(15) 0.0232(6) Uani d . 1 1
H H9A 0.2249 0.9147 -0.0259 0.028 Uiso calc R 1 1
H H9B 0.2397 0.9213 0.0528 0.028 Uiso calc R 1 1
C C10 0.3181(2) 1.1302(3) 0.07509(15) 0.0242(6) Uani d . 1 1
H H10A 0.2939 1.1023 0.1114 0.029 Uiso calc R 1 1
H H10B 0.3160 1.2225 0.0735 0.029 Uiso calc R 1 1
C C11 0.4140(2) 1.0871(2) 0.08929(15) 0.0226(6) Uani d . 1 1
H H11A 0.4398 1.1206 0.0550 0.027 Uiso calc R 1 1
H H11B 0.4498 1.1193 0.1331 0.027 Uiso calc R 1 1
C C12 0.56485(19) 0.7619(3) 0.08400(15) 0.0225(6) Uani d . 1 1
H H12A 0.6268 0.7770 0.1122 0.027 Uiso calc R 1 1
H H12B 0.5454 0.8351 0.0546 0.027 Uiso calc R 1 1
C C13 0.5620(2) 0.6472(3) 0.04299(15) 0.0249(6) Uani d . 1 1
H H13A 0.5002 0.6333 0.0141 0.030 Uiso calc R 1 1
H H13B 0.6015 0.6582 0.0141 0.030 Uiso calc R 1 1
C C14 0.53270(19) 0.5219(3) 0.12520(15) 0.0226(6) Uani d . 1 1
H H14A 0.5529 0.4478 0.1538 0.027 Uiso calc R 1 1
H H14B 0.4715 0.5049 0.0960 0.027 Uiso calc R 1 1
C C15 0.53018(19) 0.6333(2) 0.16835(14) 0.0204(6) Uani d . 1 1
H H15A 0.4864 0.6186 0.1935 0.024 Uiso calc R 1 1
H H15B 0.5898 0.6459 0.2007 0.024 Uiso calc R 1 1
C C16 0.75142(17) 0.3982(2) 0.25373(14) 0.0173(5) Uani d . 1 1
H H16A 0.7956 0.4597 0.2545 0.021 Uiso calc R 1 1
C C17 0.70067(17) 0.4068(2) 0.29795(14) 0.0177(6) Uani d . 1 1
H H17A 0.7088 0.4741 0.3286 0.021 Uiso calc R 1 1
C C18 0.63820(17) 0.3150(2) 0.29609(13) 0.0159(5) Uani d . 1 1
C C19 0.62334(16) 0.2167(2) 0.25214(14) 0.0158(5) Uani d . 1 1
H H19A 0.5800 0.1546 0.2524 0.019 Uiso calc R 1 1
C C20 0.67331(16) 0.2109(2) 0.20749(13) 0.0131(5) Uani d . 1 1
H H20A 0.6630 0.1450 0.1759 0.016 Uiso calc R 1 1
C C21 0.73824(17) 0.3000(2) 0.20819(13) 0.0142(5) Uani d . 1 1
C C22 0.78981(17) 0.2861(2) 0.15893(14) 0.0161(5) Uani d . 1 1
C C23 0.81724(17) 0.3917(2) 0.00028(13) 0.0171(5) Uani d . 1 1
H H23A 0.8097 0.3012 0.0065 0.021 Uiso calc R 1 1
H H23B 0.8334 0.4033 -0.0415 0.021 Uiso calc R 1 1
C C24 0.73018(18) 0.4588(2) -0.00470(15) 0.0190(6) Uani d . 1 1
H H24A 0.6832 0.4286 -0.0443 0.023 Uiso calc R 1 1
H H24B 0.7108 0.4401 0.0352 0.023 Uiso calc R 1 1
C C25 0.8061(2) 0.6370(3) 0.04805(16) 0.0262(7) Uani d . 1 1
H H25A 0.7871 0.6179 0.0880 0.031 Uiso calc R 1 1
H H25B 0.8112 0.7288 0.0449 0.031 Uiso calc R 1 1
C C26 0.89630(19) 0.5771(2) 0.05444(16) 0.0244(6) Uani d . 1 1
H H26A 0.9174 0.6018 0.0161 0.029 Uiso calc R 1 1
H H26B 0.9406 0.6070 0.0956 0.029 Uiso calc R 1 1
C C27 0.98143(19) 0.2023(3) 0.03698(15) 0.0229(6) Uani d . 1 1
H H27A 0.9799 0.2821 0.0129 0.027 Uiso calc R 1 1
H H27B 0.9401 0.1432 0.0068 0.027 Uiso calc R 1 1
C C28 1.0750(2) 0.1502(3) 0.05604(18) 0.0305(7) Uani d . 1 1
H H28A 1.0927 0.1334 0.0153 0.037 Uiso calc R 1 1
H H28B 1.1169 0.2127 0.0828 0.037 Uiso calc R 1 1
C C29 1.0563(2) 0.0604(3) 0.15248(16) 0.0280(7) Uani d . 1 1
H H29A 1.0983 0.1214 0.1806 0.034 Uiso calc R 1 1
H H29B 1.0610 -0.0184 0.1779 0.034 Uiso calc R 1 1
C C30 0.9619(2) 0.1102(3) 0.13704(15) 0.0221(6) Uani d . 1 1
H H30A 0.9191 0.0459 0.1129 0.027 Uiso calc R 1 1
H H30B 0.9479 0.1291 0.1791 0.027 Uiso calc R 1 1

loop_
_atom_site_aniso_label
_atom_site_aniso_U_11
_atom_site_aniso_U_22
_atom_site_aniso_U_33
_atom_site_aniso_U_12
_atom_site_aniso_U_13
_atom_site_aniso_U_23
P1 0.0156(3) 0.0121(3) 0.0144(3) 0.0020(2) 0.0069(3) 0.0010(3)
P2 0.0130(3) 0.0138(3) 0.0165(4) 0.0014(2) 0.0060(3) 0.0030(3)
F1 0.0196(8) 0.0309(9) 0.0323(10) 0.0007(7) 0.0173(7) -0.0010(8)
F2 0.0236(8) 0.0232(8) 0.0321(10) -0.0011(7) 0.0194(7) -0.0030(7)
O1 0.0283(11) 0.0296(11) 0.0193(11) -0.0100(9) 0.0104(9) -0.0112(9)
O2 0.0146(9) 0.0176(9) 0.0180(10) 0.0000(7) 0.0034(7) 0.0024(8)
O3 0.0328(11) 0.0195(10) 0.0199(11) 0.0081(9) -0.0026(9) -0.0024(8)
O4 0.0260(11) 0.0196(10) 0.0305(12) 0.0071(8) 0.0155(9) 0.0017(9)
O5 0.0287(11) 0.0272(11) 0.0211(11) -0.0105(9) 0.0124(9) -0.0097(9)
O6 0.0142(9) 0.0230(10) 0.0201(10) -0.0004(8) 0.0045(8) 0.0065(8)
O7 0.0235(10) 0.0166(9) 0.0240(11) 0.0052(8) 0.0002(8) 0.0008(8)
O8 0.0281(11) 0.0238(11) 0.0389(13) 0.0130(9) 0.0140(10) 0.0058(10)
N1 0.0151(11) 0.0159(10) 0.0157(11) -0.0010(9) 0.0077(9) -0.0041(9)
N2 0.0214(11) 0.0114(10) 0.0158(11) 0.0024(9) 0.0041(9) 0.0001(9)
N3 0.0260(12) 0.0144(11) 0.0162(12) 0.0057(9) 0.0120(10) 0.0037(9)
N4 0.0168(11) 0.0171(11) 0.0151(11) -0.0028(9) 0.0075(9) -0.0033(9)
N5 0.0145(11) 0.0133(10) 0.0198(12) 0.0004(8) 0.0026(9) 0.0028(9)
N6 0.0235(12) 0.0165(11) 0.0163(11) 0.0052(9) 0.0102(9) 0.0030(9)
C1 0.0153(13) 0.0222(14) 0.0196(14) -0.0039(10) 0.0073(11) -0.0049(11)
C2 0.0168(13) 0.0239(14) 0.0191(14) 0.0007(11) 0.0054(11) -0.0060(11)
C3 0.0121(12) 0.0205(13) 0.0211(14) 0.0046(10) 0.0081(11) 0.0060(11)
C4 0.0133(12) 0.0200(13) 0.0259(15) -0.0025(10) 0.0055(11) 0.0016(11)
C5 0.0154(13) 0.0177(13) 0.0169(13) -0.0003(10) 0.0018(10) -0.0017(11)
C6 0.0135(12) 0.0150(12) 0.0164(13) 0.0011(10) 0.0036(10) 0.0008(10)
C7 0.0205(13) 0.0134(12) 0.0168(14) -0.0010(10) 0.0057(11) -0.0006(10)
C8 0.0252(14) 0.0183(13) 0.0162(14) 0.0028(11) 0.0061(11) -0.0019(11)
C9 0.0289(15) 0.0178(13) 0.0202(15) 0.0035(11) 0.0026(12) -0.0035(11)
C10 0.0327(16) 0.0163(13) 0.0193(15) 0.0074(12) 0.0008(12) -0.0024(11)
C11 0.0305(16) 0.0130(13) 0.0228(15) 0.0008(11) 0.0055(12) 0.0020(11)
C12 0.0262(15) 0.0214(14) 0.0241(15) 0.0034(12) 0.0140(12) 0.0021(12)
C13 0.0324(16) 0.0238(15) 0.0238(16) 0.0070(12) 0.0165(13) 0.0015(12)
C14 0.0240(14) 0.0189(13) 0.0280(16) 0.0028(11) 0.0122(12) 0.0024(12)
C15 0.0251(14) 0.0175(13) 0.0208(14) 0.0038(11) 0.0101(12) 0.0047(11)
C16 0.0127(12) 0.0171(13) 0.0229(14) -0.0039(10) 0.0064(10) -0.0043(11)
C17 0.0156(13) 0.0187(13) 0.0183(14) -0.0011(10) 0.0042(11) -0.0068(11)
C18 0.0124(12) 0.0186(13) 0.0190(14) 0.0043(10) 0.0084(10) 0.0027(11)
C19 0.0113(12) 0.0129(12) 0.0228(14) -0.0009(9) 0.0043(10) 0.0016(10)
C20 0.0095(11) 0.0120(11) 0.0155(13) 0.0020(9) -0.0002(10) 0.0014(10)
C21 0.0145(12) 0.0131(12) 0.0151(13) 0.0003(9) 0.0045(10) 0.0017(10)
C22 0.0180(13) 0.0122(12) 0.0187(14) -0.0033(10) 0.0061(11) -0.0004(10)
C23 0.0183(13) 0.0167(12) 0.0156(13) 0.0021(10) 0.0036(11) -0.0009(10)
C24 0.0179(13) 0.0159(13) 0.0221(14) 0.0012(10) 0.0041(11) -0.0016(11)
C25 0.0281(15) 0.0127(13) 0.0316(17) 0.0043(11) -0.0010(13) -0.0011(12)
C26 0.0226(14) 0.0143(13) 0.0307(16) -0.0031(11) -0.0011(12) 0.0069(12)
C27 0.0268(15) 0.0242(14) 0.0215(15) 0.0043(12) 0.0130(12) 0.0026(12)
C28 0.0291(16) 0.0278(16) 0.0419(19) 0.0094(13) 0.0221(15) 0.0092(14)
C29 0.0309(16) 0.0234(15) 0.0260(16) 0.0081(12) 0.0022(13) 0.0091(13)
C30 0.0296(15) 0.0168(13) 0.0210(15) 0.0021(11) 0.0091(12) 0.0034(11)

loop_
_atom_type_symbol
_atom_type_description
_atom_type_scat_dispersion_real
_atom_type_scat_dispersion_imag
_atom_type_scat_source
C C 0.0033 0.0016 'International Tables Vol C Tables 4.2.6.8 and 6.1.1.4'
H H 0.0000 0.0000 'International Tables Vol C Tables 4.2.6.8 and 6.1.1.4'
N N 0.0061 0.0033 'International Tables Vol C Tables 4.2.6.8 and 6.1.1.4'
O O 0.0106 0.0060 'International Tables Vol C Tables 4.2.6.8 and 6.1.1.4'
F F 0.0171 0.0103 'International Tables Vol C Tables 4.2.6.8 and 6.1.1.4'
P P 0.1023 0.0942 'International Tables Vol C Tables 4.2.6.8 and 6.1.1.4'

loop_
_geom_angle_atom_site_label_1
_geom_angle_atom_site_label_2
_geom_angle_atom_site_label_3
_geom_angle
O2 P1 N2 111.08(11)
O2 P1 N3 118.04(11)
N2 P1 N3 103.92(11)
O2 P1 N1 104.63(11)
N2 P1 N1 112.50(12)
N3 P1 N1 106.82(11)
O6 P2 N5 110.68(11)
O6 P2 N6 120.07(12)
N5 P2 N6 103.74(12)
O6 P2 N4 104.22(11)
N5 P2 N4 112.86(12)
N6 P2 N4 105.41(11)
C10 O3 C9 109.7(2)
C14 O4 C13 110.1(2)
C25 O7 C24 110.3(2)
C28 O8 C29 110.2(2)
C7 N1 P1 125.42(19)
C7 N1 H1N 115(2)
P1 N1 H1N 116(2)
C8 N2 C11 112.1(2)
C8 N2 P1 126.66(18)
C11 N2 P1 120.65(19)
C15 N3 C12 110.3(2)
C15 N3 P1 121.53(18)
C12 N3 P1 115.43(18)
C22 N4 P2 127.66(19)
C22 N4 H4N 120(2)
P2 N4 H4N 113(2)
C26 N5 C23 112.1(2)
C26 N5 P2 120.94(19)
C23 N5 P2 125.07(18)
C30 N6 C27 111.0(2)
C30 N6 P2 123.80(19)
C27 N6 P2 122.78(19)
C2 C1 C6 120.3(2)
C2 C1 H1A 119.9
C6 C1 H1A 119.9
C3 C2 C1 118.3(3)
C3 C2 H2A 120.9
C1 C2 H2A 120.9
F1 C3 C2 118.0(2)
F1 C3 C4 118.6(2)
C2 C3 C4 123.4(2)
C3 C4 C5 117.8(2)
C3 C4 H4A 121.1
C5 C4 H4A 121.1
C4 C5 C6 120.9(3)
C4 C5 H5A 119.5
C6 C5 H5A 119.5
C5 C6 C1 119.2(2)
C5 C6 C7 117.5(2)
C1 C6 C7 123.2(2)
O1 C7 N1 120.9(2)
O1 C7 C6 121.0(2)
N1 C7 C6 118.1(2)
N2 C8 C9 110.1(2)
N2 C8 H8A 109.6
C9 C8 H8A 109.6
N2 C8 H8B 109.6
C9 C8 H8B 109.6
H8A C8 H8B 108.2
O3 C9 C8 111.1(2)
O3 C9 H9A 109.4
C8 C9 H9A 109.4
O3 C9 H9B 109.4
C8 C9 H9B 109.4
H9A C9 H9B 108.0
O3 C10 C11 110.8(2)
O3 C10 H10A 109.5
C11 C10 H10A 109.5
O3 C10 H10B 109.5
C11 C10 H10B 109.5
H10A C10 H10B 108.1
N2 C11 C10 110.3(2)
N2 C11 H11A 109.6
C10 C11 H11A 109.6
N2 C11 H11B 109.6
C10 C11 H11B 109.6
H11A C11 H11B 108.1
N3 C12 C13 109.3(2)
N3 C12 H12A 109.8
C13 C12 H12A 109.8
N3 C12 H12B 109.8
C13 C12 H12B 109.8
H12A C12 H12B 108.3
O4 C13 C12 110.0(2)
O4 C13 H13A 109.7
C12 C13 H13A 109.7
O4 C13 H13B 109.7
C12 C13 H13B 109.7
H13A C13 H13B 108.2
O4 C14 C15 111.9(2)
O4 C14 H14A 109.2
C15 C14 H14A 109.2
O4 C14 H14B 109.2
C15 C14 H14B 109.2
H14A C14 H14B 107.9
N3 C15 C14 109.7(2)
N3 C15 H15A 109.7
C14 C15 H15A 109.7
N3 C15 H15B 109.7
C14 C15 H15B 109.7
H15A C15 H15B 108.2
C17 C16 C21 120.6(2)
C17 C16 H16A 119.7
C21 C16 H16A 119.7
C18 C17 C16 118.1(2)
C18 C17 H17A 121.0
C16 C17 H17A 121.0
F2 C18 C19 118.5(2)
F2 C18 C17 118.5(2)
C19 C18 C17 123.1(2)
C18 C19 C20 118.1(2)
C18 C19 H19A 121.0
C20 C19 H19A 120.9
C19 C20 C21 121.0(2)
C19 C20 H20A 119.5
C21 C20 H20A 119.5
C20 C21 C16 119.1(2)
C20 C21 C22 117.6(2)
C16 C21 C22 123.3(2)
O5 C22 N4 122.1(2)
O5 C22 C21 121.0(2)
N4 C22 C21 116.9(2)
N5 C23 C24 110.5(2)
N5 C23 H23A 109.6
C24 C23 H23A 109.6
N5 C23 H23B 109.6
C24 C23 H23B 109.6
H23A C23 H23B 108.1
O7 C24 C23 110.5(2)
O7 C24 H24A 109.5
C23 C24 H24A 109.5
O7 C24 H24B 109.5
C23 C24 H24B 109.5
H24A C24 H24B 108.1
O7 C25 C26 110.0(2)
O7 C25 H25A 109.7
C26 C25 H25A 109.7
O7 C25 H25B 109.7
C26 C25 H25B 109.7
H25A C25 H25B 108.2
N5 C26 C25 110.5(2)
N5 C26 H26A 109.6
C25 C26 H26A 109.6
N5 C26 H26B 109.6
C25 C26 H26B 109.6
H26A C26 H26B 108.1
N6 C27 C28 110.7(2)
N6 C27 H27A 109.5
C28 C27 H27A 109.5
N6 C27 H27B 109.5
C28 C27 H27B 109.5
H27A C27 H27B 108.1
O8 C28 C27 111.5(2)
O8 C28 H28A 109.3
C27 C28 H28A 109.3
O8 C28 H28B 109.3
C27 C28 H28B 109.3
H28A C28 H28B 108.0
O8 C29 C30 111.6(2)
O8 C29 H29A 109.3
C30 C29 H29A 109.3
O8 C29 H29B 109.3
C30 C29 H29B 109.3
H29A C29 H29B 108.0
N6 C30 C29 110.6(2)
N6 C30 H30A 109.5
C29 C30 H30A 109.5
N6 C30 H30B 109.5
C29 C30 H30B 109.5
H30A C30 H30B 108.1

loop_
_geom_bond_atom_site_label_1
_geom_bond_atom_site_label_2
_geom_bond_distance
P1 O2 1.4791(19)
P1 N2 1.628(2)
P1 N3 1.641(2)
P1 N1 1.687(2)
P2 O6 1.4866(19)
P2 N5 1.626(2)
P2 N6 1.635(2)
P2 N4 1.692(2)
F1 C3 1.356(3)
F2 C18 1.357(3)
O1 C7 1.217(3)
O3 C10 1.422(3)
O3 C9 1.425(3)
O4 C14 1.417(3)
O4 C13 1.432(3)
O5 C22 1.220(3)
O7 C25 1.426(3)
O7 C24 1.435(3)
O8 C28 1.422(4)
O8 C29 1.427(4)
N1 C7 1.380(3)
N1 H1N 0.869(17)
N2 C8 1.464(3)
N2 C11 1.471(3)
N3 C15 1.471(3)
N3 C12 1.486(3)
N4 C22 1.377(3)
N4 H4N 0.846(18)
N5 C26 1.470(3)
N5 C23 1.470(3)
N6 C30 1.465(3)
N6 C27 1.471(3)
C1 C2 1.383(4)
C1 C6 1.397(4)
C1 H1A 0.9500
C2 C3 1.373(4)
C2 H2A 0.9500
C3 C4 1.373(4)
C4 C5 1.381(4)
C4 H4A 0.9500
C5 C6 1.392(4)
C5 H5A 0.9500
C6 C7 1.491(4)
C8 C9 1.519(4)
C8 H8A 0.9900
C8 H8B 0.9900
C9 H9A 0.9900
C9 H9B 0.9900
C10 C11 1.511(4)
C10 H10A 0.9900
C10 H10B 0.9900
C11 H11A 0.9900
C11 H11B 0.9900
C12 C13 1.495(4)
C12 H12A 0.9900
C12 H12B 0.9900
C13 H13A 0.9900
C13 H13B 0.9900
C14 C15 1.505(4)
C14 H14A 0.9900
C14 H14B 0.9900
C15 H15A 0.9900
C15 H15B 0.9900
C16 C17 1.388(4)
C16 C21 1.396(4)
C16 H16A 0.9500
C17 C18 1.378(4)
C17 H17A 0.9500
C18 C19 1.375(4)
C19 C20 1.385(4)
C19 H19A 0.9500
C20 C21 1.389(3)
C20 H20A 0.9500
C21 C22 1.491(4)
C23 C24 1.514(4)
C23 H23A 0.9900
C23 H23B 0.9900
C24 H24A 0.9900
C24 H24B 0.9900
C25 C26 1.517(4)
C25 H25A 0.9900
C25 H25B 0.9900
C26 H26A 0.9900
C26 H26B 0.9900
C27 C28 1.504(4)
C27 H27A 0.9900
C27 H27B 0.9900
C28 H28A 0.9900
C28 H28B 0.9900
C29 C30 1.512(4)
C29 H29A 0.9900
C29 H29B 0.9900
C30 H30A 0.9900
C30 H30B 0.9900

loop_
_geom_hbond_atom_site_label_D
_geom_hbond_atom_site_label_H
_geom_hbond_atom_site_label_A
_geom_hbond_site_symmetry_A
_geom_hbond_distance_DH
_geom_hbond_distance_HA
_geom_hbond_distance_DA
_geom_hbond_angle_DHA
N4 H4N O2 2_645 0.846(18) 2.011(18) 2.855(3) 176(3)
N1 H1N O6 2_655 0.869(17) 2.04(2) 2.870(3) 159(3)

loop_
_geom_torsion_atom_site_label_1
_geom_torsion_atom_site_label_2
_geom_torsion_atom_site_label_3
_geom_torsion_atom_site_label_4
_geom_torsion
O2 P1 N1 C7 169.2(2)
N2 P1 N1 C7 48.5(2)
N3 P1 N1 C7 -64.9(2)
O2 P1 N2 C8 165.5(2)
N3 P1 N2 C8 37.6(2)
N1 P1 N2 C8 -77.6(2)
O2 P1 N2 C11 -24.1(2)
N3 P1 N2 C11 -152.0(2)
N1 P1 N2 C11 92.9(2)
O2 P1 N3 C15 76.8(2)
N2 P1 N3 C15 -159.7(2)
N1 P1 N3 C15 -40.6(2)
O2 P1 N3 C12 -61.2(2)
N2 P1 N3 C12 62.3(2)
N1 P1 N3 C12 -178.56(19)
O6 P2 N4 C22 178.2(2)
N5 P2 N4 C22 58.0(3)
N6 P2 N4 C22 -54.5(2)
O6 P2 N5 C26 -25.8(2)
N6 P2 N5 C26 -155.8(2)
N4 P2 N5 C26 90.6(2)
O6 P2 N5 C23 171.3(2)
N6 P2 N5 C23 41.3(2)
N4 P2 N5 C23 -72.3(2)
O6 P2 N6 C30 79.2(2)
N5 P2 N6 C30 -156.6(2)
N4 P2 N6 C30 -37.8(2)
O6 P2 N6 C27 -81.7(2)
N5 P2 N6 C27 42.5(2)
N4 P2 N6 C27 161.3(2)
C6 C1 C2 C3 0.5(4)
C1 C2 C3 F1 -178.6(2)
C1 C2 C3 C4 1.1(4)
F1 C3 C4 C5 177.7(2)
C2 C3 C4 C5 -2.0(4)
C3 C4 C5 C6 1.3(4)
C4 C5 C6 C1 0.2(4)
C4 C5 C6 C7 -176.9(2)
C2 C1 C6 C5 -1.2(4)
C2 C1 C6 C7 175.8(3)
P1 N1 C7 O1 22.8(4)
P1 N1 C7 C6 -156.19(19)
C5 C6 C7 O1 11.5(4)
C1 C6 C7 O1 -165.6(3)
C5 C6 C7 N1 -169.6(2)
C1 C6 C7 N1 13.4(4)
C11 N2 C8 C9 -51.9(3)
P1 N2 C8 C9 119.3(2)
C10 O3 C9 C8 -61.2(3)
N2 C8 C9 O3 56.1(3)
C9 O3 C10 C11 61.6(3)
C8 N2 C11 C10 52.5(3)
P1 N2 C11 C10 -119.2(2)
O3 C10 C11 N2 -57.0(3)
C15 N3 C12 C13 56.9(3)
P1 N3 C12 C13 -160.6(2)
C14 O4 C13 C12 61.5(3)
N3 C12 C13 O4 -60.0(3)
C13 O4 C14 C15 -59.7(3)
C12 N3 C15 C14 -54.3(3)
P1 N3 C15 C14 165.87(19)
O4 C14 C15 N3 56.1(3)
C21 C16 C17 C18 0.9(4)
C16 C17 C18 F2 179.5(2)
C16 C17 C18 C19 -0.8(4)
F2 C18 C19 C20 179.2(2)
C17 C18 C19 C20 -0.5(4)
C18 C19 C20 C21 1.6(4)
C19 C20 C21 C16 -1.5(4)
C19 C20 C21 C22 179.3(2)
C17 C16 C21 C20 0.2(4)
C17 C16 C21 C22 179.3(2)
P2 N4 C22 O5 11.3(4)
P2 N4 C22 C21 -169.64(19)
C20 C21 C22 O5 22.0(4)
C16 C21 C22 O5 -157.1(3)
C20 C21 C22 N4 -157.1(2)
C16 C21 C22 N4 23.8(4)
C26 N5 C23 C24 -52.1(3)
P2 N5 C23 C24 112.1(2)
C25 O7 C24 C23 -61.5(3)
N5 C23 C24 O7 55.9(3)
C24 O7 C25 C26 61.8(3)
C23 N5 C26 C25 52.7(3)
P2 N5 C26 C25 -112.2(2)
O7 C25 C26 N5 -57.1(3)
C30 N6 C27 C28 -53.3(3)
P2 N6 C27 C28 109.8(3)
C29 O8 C28 C27 -59.2(3)
N6 C27 C28 O8 56.7(3)
C28 O8 C29 C30 58.9(3)
C27 N6 C30 C29 52.9(3)
P2 N6 C30 C29 -110.0(3)
O8 C29 C30 N6 -56.0(3)

loop_
_cod_related_entry_id
_cod_related_entry_database
_cod_related_entry_code
1 ChemSpider 30657982
